data_1545829
loop_
_publ_author_name
'Mir, Niyaz A.'
'Dubey, Ritesh'
'Desiraju, Gautam R.'

_publ_section_title
;
 Four- and five-component molecular solids: crystal engineering strategies
 based on structural inequivalence
;
_journal_issue 2
_journal_name_full IUCrJ
_journal_page_first 96
_journal_page_last 101
_journal_paper_doi 10.1107/S2052252515023945
_journal_volume 3
_journal_year 2016
_chemical_formula_sum 'C44 H50 N4 O4'
_chemical_formula_weight 698.88
_chemical_name_systematic
;
 ?
;
_space_group_crystal_system triclinic
_space_group_IT_number 2
_space_group_name_Hall '-P 1'
_space_group_name_H-M_alt 'P -1'
_symmetry_space_group_name_Hall '-P 1'
_symmetry_space_group_name_H-M 'P -1'
_atom_sites_solution_hydrogens geom
_cell_angle_alpha 80.52(3)
_cell_angle_beta 84.20(3)
_cell_angle_gamma 79.19(2)
_cell_formula_units_Z 1
_cell_length_a 7.195(7)
_cell_length_b 8.865(8)
_cell_length_c 15.981(15)
_cell_measurement_temperature 150(2)
_cell_volume 985.0(16)
_computing_structure_refinement 'SHELXL-2013 (Sheldrick, 2013)'
_diffrn_ambient_temperature 150(2)
_diffrn_measured_fraction_theta_full 0.997
_diffrn_measured_fraction_theta_max 0.997
_diffrn_measurement_device_type 'Rigaku Mercury375R (2x2 bin mode)'
_diffrn_measurement_method 'profile data from \w-scans'
_diffrn_radiation_type MoK\a
_diffrn_radiation_wavelength 0.71073
_diffrn_reflns_av_R_equivalents 0.1327
_diffrn_reflns_av_unetI/netI 0.1098
_diffrn_reflns_Laue_measured_fraction_full 0.997
_diffrn_reflns_Laue_measured_fraction_max 0.997
_diffrn_reflns_limit_h_max 9
_diffrn_reflns_limit_h_min -9
_diffrn_reflns_limit_k_max 11
_diffrn_reflns_limit_k_min -11
_diffrn_reflns_limit_l_max 20
_diffrn_reflns_limit_l_min -20
_diffrn_reflns_number 10032
_diffrn_reflns_point_group_measured_fraction_full 0.997
_diffrn_reflns_point_group_measured_fraction_max 0.997
_diffrn_reflns_theta_full 25.242
_diffrn_reflns_theta_max 26.999
_diffrn_reflns_theta_min 1.295
_diffrn_source 'Sealed Tube'
_exptl_absorpt_coefficient_mu 0.076
_exptl_absorpt_correction_T_max 1.000
_exptl_absorpt_correction_T_min 0.521
_exptl_absorpt_correction_type multi-scan
_exptl_absorpt_process_details 'Jacobson, R. (1998) Private communication'
_exptl_crystal_colour Colorless
_exptl_crystal_density_diffrn 1.178
_exptl_crystal_description Plate
_exptl_crystal_F_000 374
_exptl_crystal_size_max 0.310
_exptl_crystal_size_mid 0.220
_exptl_crystal_size_min 0.150
_refine_diff_density_max 0.283
_refine_diff_density_min -0.332
_refine_diff_density_rms 0.080
_refine_ls_extinction_method none
_refine_ls_goodness_of_fit_ref 1.072
_refine_ls_hydrogen_treatment constr
_refine_ls_matrix_type full
_refine_ls_number_parameters 242
_refine_ls_number_reflns 4292
_refine_ls_number_restraints 0
_refine_ls_restrained_S_all 1.072
_refine_ls_R_factor_all 0.0721
_refine_ls_R_factor_gt 0.0627
_refine_ls_shift/su_max 0.002
_refine_ls_shift/su_mean 0.000
_refine_ls_structure_factor_coef Fsqd
_refine_ls_weighting_details
;
 w=1/[\s^2^(Fo^2^)+(0.0934P)^2^]
 where P=(Fo^2^+2Fc^2^)/3
;
_refine_ls_weighting_scheme calc
_refine_ls_wR_factor_gt 0.1763
_refine_ls_wR_factor_ref 0.1968
_reflns_Friedel_coverage 0.000
_reflns_number_gt 3427
_reflns_number_total 4292
_reflns_threshold_expression 'I > 2\s(I)'
_cod_data_source_file hi5640.cif
_cod_data_source_block MRE_TMP_TOL
_cod_depositor_comments
;
The following automatic conversions were performed:

'_exptl_absorpt_correction_type' value 'Multi-scan' changed to
'multi-scan' according to
/home/data/users/saulius/crontab/automatic-downloads/rss-feeds/IUCr/lib/dictionaries/cif_core.dic
dictionary named 'cif_core.dic' version 2.4.2 from 2011-04-26.

Automatic conversion script
Id: cif_fix_values 4973 2017-02-22 13:04:09Z antanas 
;
_cod_database_code 1545829
_shelx_space_group_comment
;
The symmetry employed for this shelxl refinement is uniquely defined
by the following loop, which should always be used as a source of
symmetry information in preference to the above space-group names.
They are only intended as comments.
;
_shelx_estimated_absorpt_t_min 0.977
_shelx_estimated_absorpt_t_max 0.989
_shelxl_version_number 2013-2

loop_
_space_group_symop_operation_xyz
'x, y, z'
'-x, -y, -z'

loop_
_atom_site_label
_atom_site_type_symbol
_atom_site_fract_x
_atom_site_fract_y
_atom_site_fract_z
_atom_site_U_iso_or_equiv
_atom_site_adp_type
_atom_site_occupancy
_atom_site_site_symmetry_order
_atom_site_calc_flag
_atom_site_refinement_flags_posn
_atom_site_refinement_flags_adp
O1 O 0.10889(16) 0.20037(12) 0.06943(7) 0.0345(3) Uani 1 1 d . .
H1 H 0.1909 0.2583 0.0584 0.052 Uiso 1 1 calc R U
N1 N 0.36756(18) 0.40307(13) 0.01879(8) 0.0274(3) Uani 1 1 d . .
O2 O -0.07905(16) -0.19790(13) 0.27487(7) 0.0399(3) Uani 1 1 d . .
H2 H -0.0519 -0.2501 0.3222 0.060 Uiso 1 1 calc R U
C2 C 0.1440(2) 0.10273(15) 0.14441(9) 0.0249(3) Uani 1 1 d . .
N2 N -0.00966(19) -0.39468(15) 0.42655(8) 0.0334(3) Uani 1 1 d . .
C6 C 0.0492(2) -0.10139(16) 0.24859(9) 0.0273(3) Uani 1 1 d . .
C1 C 0.01843(19) -0.00060(15) 0.17205(9) 0.0239(3) Uani 1 1 d . .
C10 C 0.5292(2) 0.36022(16) -0.02784(9) 0.0262(3) Uani 1 1 d . .
C7 C -0.1463(2) -0.00336(18) 0.12152(10) 0.0314(4) Uani 1 1 d . .
H7A H -0.2110 0.1032 0.1042 0.047 Uiso 1 1 calc R U
H7B H -0.2353 -0.0629 0.1566 0.047 Uiso 1 1 calc R U
H7C H -0.0997 -0.0521 0.0709 0.047 Uiso 1 1 calc R U
C3 C 0.2985(2) 0.10547(18) 0.18986(10) 0.0310(4) Uani 1 1 d . .
H3 H 0.3831 0.1761 0.1699 0.037 Uiso 1 1 calc R U
C5 C 0.2037(2) -0.10073(18) 0.29508(10) 0.0339(4) Uani 1 1 d . .
H5 H 0.2240 -0.1703 0.3466 0.041 Uiso 1 1 calc R U
C9 C 0.3358(2) 0.54136(16) 0.04664(9) 0.0267(3) Uani 1 1 d . .
C13 C 0.0619(2) -0.54504(18) 0.42336(10) 0.0320(4) Uani 1 1 d . .
C14 C -0.0715(2) -0.34825(18) 0.50166(10) 0.0332(4) Uani 1 1 d . .
C11 C 0.5572(3) 0.20503(17) -0.05809(10) 0.0354(4) Uani 1 1 d . .
H11A H 0.4457 0.1561 -0.0393 0.053 Uiso 1 1 calc R U
H11B H 0.6700 0.1383 -0.0344 0.053 Uiso 1 1 calc R U
H11C H 0.5741 0.2195 -0.1203 0.053 Uiso 1 1 calc R U
C21 C -0.4020(2) -0.5610(2) 0.38430(12) 0.0384(4) Uani 1 1 d . .
C12 C 0.1287(3) -0.5909(2) 0.33811(11) 0.0425(4) Uani 1 1 d . .
H12A H 0.1046 -0.4998 0.2941 0.064 Uiso 1 1 calc R U
H12B H 0.0603 -0.6707 0.3274 0.064 Uiso 1 1 calc R U
H12C H 0.2650 -0.6321 0.3368 0.064 Uiso 1 1 calc R U
C16 C -0.3537(2) -0.7187(2) 0.37448(13) 0.0429(4) Uani 1 1 d . .
H16 H -0.3627 -0.7971 0.4223 0.051 Uiso 1 1 calc R U
C22 C -0.4699(2) -0.5185(2) 0.46632(13) 0.0428(4) Uani 1 1 d . .
C20 C -0.3836(2) -0.4480(2) 0.31347(13) 0.0435(4) Uani 1 1 d . .
H20 H -0.4136 -0.3412 0.3196 0.052 Uiso 1 1 calc R U
C4 C 0.3262(2) 0.00188(19) 0.26551(11) 0.0365(4) Uani 1 1 d . .
H4 H 0.4312 0.0022 0.2970 0.044 Uiso 1 1 calc R U
C17 C -0.2928(3) -0.7596(2) 0.29475(14) 0.0481(5) Uani 1 1 d . .
H17 H -0.2617 -0.8662 0.2882 0.058 Uiso 1 1 calc R U
C8 C 0.1525(3) 0.5853(2) 0.09708(11) 0.0418(4) Uani 1 1 d . .
H8A H 0.0697 0.6675 0.0626 0.063 Uiso 1 1 calc R U
H8B H 0.1774 0.6228 0.1485 0.063 Uiso 1 1 calc R U
H8C H 0.0903 0.4943 0.1131 0.063 Uiso 1 1 calc R U
C19 C -0.3218(3) -0.4908(2) 0.23417(14) 0.0486(5) Uani 1 1 d . .
H19 H -0.3101 -0.4132 0.1862 0.058 Uiso 1 1 calc R U
C18 C -0.2770(3) -0.6469(2) 0.22468(13) 0.0483(5) Uani 1 1 d . .
H18 H -0.2358 -0.6759 0.1703 0.058 Uiso 1 1 calc R U
C15 C -0.1509(3) -0.1787(2) 0.50096(14) 0.0531(5) Uani 1 1 d . .
H15A H -0.1255 -0.1216 0.4443 0.080 Uiso 1 1 calc R U
H15B H -0.0909 -0.1386 0.5430 0.080 Uiso 1 1 calc R U
H15C H -0.2881 -0.1655 0.5151 0.080 Uiso 1 1 calc R U

loop_
_atom_site_aniso_label
_atom_site_aniso_U_11
_atom_site_aniso_U_22
_atom_site_aniso_U_33
_atom_site_aniso_U_23
_atom_site_aniso_U_13
_atom_site_aniso_U_12
O1 0.0384(7) 0.0364(6) 0.0311(6) 0.0034(5) -0.0065(5) -0.0175(5)
N1 0.0316(7) 0.0253(6) 0.0256(6) -0.0009(5) -0.0036(5) -0.0075(5)
O2 0.0378(7) 0.0447(7) 0.0385(7) 0.0133(5) -0.0124(5) -0.0222(5)
C2 0.0262(7) 0.0247(6) 0.0250(7) -0.0056(5) -0.0013(5) -0.0060(6)
N2 0.0311(7) 0.0375(7) 0.0336(7) 0.0041(6) -0.0107(6) -0.0148(6)
C6 0.0234(7) 0.0286(7) 0.0305(7) -0.0025(6) -0.0025(6) -0.0078(6)
C1 0.0219(7) 0.0250(6) 0.0265(7) -0.0067(5) -0.0022(5) -0.0055(5)
C10 0.0332(8) 0.0242(6) 0.0215(6) -0.0013(5) -0.0058(5) -0.0056(6)
C7 0.0303(8) 0.0377(8) 0.0294(8) -0.0027(6) -0.0080(6) -0.0128(6)
C3 0.0272(8) 0.0323(7) 0.0369(8) -0.0052(6) -0.0028(6) -0.0133(6)
C5 0.0305(8) 0.0370(8) 0.0331(8) 0.0048(6) -0.0107(6) -0.0078(6)
C9 0.0309(8) 0.0273(7) 0.0219(7) -0.0023(5) -0.0028(5) -0.0063(6)
C13 0.0274(8) 0.0386(8) 0.0335(8) -0.0005(6) -0.0090(6) -0.0153(6)
C14 0.0301(8) 0.0356(8) 0.0372(8) 0.0012(7) -0.0105(6) -0.0159(6)
C11 0.0451(10) 0.0263(7) 0.0367(8) -0.0091(6) -0.0071(7) -0.0048(7)
C21 0.0184(8) 0.0479(9) 0.0549(11) -0.0214(8) -0.0041(7) -0.0082(7)
C12 0.0389(10) 0.0548(10) 0.0363(9) -0.0050(7) -0.0092(7) -0.0127(8)
C16 0.0275(9) 0.0440(9) 0.0607(11) -0.0170(8) 0.0022(8) -0.0099(7)
C22 0.0249(9) 0.0505(10) 0.0596(11) -0.0229(8) -0.0031(8) -0.0105(7)
C20 0.0290(9) 0.0413(9) 0.0639(12) -0.0182(8) -0.0128(8) -0.0012(7)
C4 0.0290(8) 0.0418(9) 0.0421(9) -0.0044(7) -0.0132(7) -0.0104(7)
C17 0.0321(9) 0.0468(10) 0.0716(14) -0.0271(9) 0.0033(8) -0.0102(8)
C8 0.0386(10) 0.0415(9) 0.0443(10) -0.0096(7) 0.0099(8) -0.0080(7)
C19 0.0356(10) 0.0566(11) 0.0538(11) -0.0097(9) -0.0150(8) -0.0013(8)
C18 0.0328(10) 0.0649(12) 0.0540(11) -0.0272(9) -0.0066(8) -0.0077(9)
C15 0.0650(14) 0.0384(9) 0.0537(12) -0.0004(8) -0.0059(10) -0.0079(9)

loop_
_atom_type_symbol
_atom_type_description
_atom_type_scat_dispersion_real
_atom_type_scat_dispersion_imag
_atom_type_scat_source
C C 0.0033 0.0016 'International Tables Vol C Tables 4.2.6.8 and 6.1.1.4'
H H 0.0000 0.0000 'International Tables Vol C Tables 4.2.6.8 and 6.1.1.4'
N N 0.0061 0.0033 'International Tables Vol C Tables 4.2.6.8 and 6.1.1.4'
O O 0.0106 0.0060 'International Tables Vol C Tables 4.2.6.8 and 6.1.1.4'

loop_
_geom_angle_atom_site_label_1
_geom_angle_atom_site_label_2
_geom_angle_atom_site_label_3
_geom_angle
_geom_angle_site_symmetry_1
_geom_angle_site_symmetry_3
C2 O1 H1 109.5 . .
C10 N1 C9 119.46(13) . .
C6 O2 H2 109.5 . .
O1 C2 C1 116.52(13) . .
O1 C2 C3 121.66(13) . .
C1 C2 C3 121.82(13) . .
C14 N2 C13 119.65(13) . .
O2 C6 C5 122.47(13) . .
O2 C6 C1 116.57(14) . .
C5 C6 C1 120.97(14) . .
C2 C1 C6 118.10(14) . .
C2 C1 C7 121.09(13) . .
C6 C1 C7 120.81(13) . .
N1 C10 C9 120.16(14) . 2_665
N1 C10 C11 117.40(14) . .
C9 C10 C11 122.44(15) 2_665 .
C1 C7 H7A 109.5 . .
C1 C7 H7B 109.5 . .
H7A C7 H7B 109.5 . .
C1 C7 H7C 109.5 . .
H7A C7 H7C 109.5 . .
H7B C7 H7C 109.5 . .
C2 C3 C4 118.54(14) . .
C2 C3 H3 120.7 . .
C4 C3 H3 120.7 . .
C4 C5 C6 119.44(14) . .
C4 C5 H5 120.3 . .
C6 C5 H5 120.3 . .
N1 C9 C10 120.38(14) . 2_665
N1 C9 C8 117.58(14) . .
C10 C9 C8 122.03(15) 2_665 .
N2 C13 C14 119.82(16) . 2_546
N2 C13 C12 117.56(14) . .
C14 C13 C12 122.62(17) 2_546 .
N2 C14 C13 120.53(16) . 2_546
N2 C14 C15 117.11(14) . .
C13 C14 C15 122.36(17) 2_546 .
C10 C11 H11A 109.5 . .
C10 C11 H11B 109.5 . .
H11A C11 H11B 109.5 . .
C10 C11 H11C 109.5 . .
H11A C11 H11C 109.5 . .
H11B C11 H11C 109.5 . .
C20 C21 C16 119.05(18) . .
C20 C21 C22 121.01(17) . .
C16 C21 C22 119.94(18) . .
C13 C12 H12A 109.5 . .
C13 C12 H12B 109.5 . .
H12A C12 H12B 109.5 . .
C13 C12 H12C 109.5 . .
H12A C12 H12C 109.5 . .
H12B C12 H12C 109.5 . .
C17 C16 C21 119.85(18) . .
C17 C16 H16 120.1 . .
C21 C16 H16 120.1 . .
C22 C22 C21 178.5(3) 2_446 .
C19 C20 C21 120.42(18) . .
C19 C20 H20 119.8 . .
C21 C20 H20 119.8 . .
C5 C4 C3 121.11(15) . .
C5 C4 H4 119.4 . .
C3 C4 H4 119.4 . .
C18 C17 C16 120.72(18) . .
C18 C17 H17 119.6 . .
C16 C17 H17 119.6 . .
C9 C8 H8A 109.5 . .
C9 C8 H8B 109.5 . .
H8A C8 H8B 109.5 . .
C9 C8 H8C 109.5 . .
H8A C8 H8C 109.5 . .
H8B C8 H8C 109.5 . .
C20 C19 C18 120.22(19) . .
C20 C19 H19 119.9 . .
C18 C19 H19 119.9 . .
C17 C18 C19 119.73(19) . .
C17 C18 H18 120.1 . .
C19 C18 H18 120.1 . .
C14 C15 H15A 109.5 . .
C14 C15 H15B 109.5 . .
H15A C15 H15B 109.5 . .
C14 C15 H15C 109.5 . .
H15A C15 H15C 109.5 . .
H15B C15 H15C 109.5 . .

loop_
_geom_bond_atom_site_label_1
_geom_bond_atom_site_label_2
_geom_bond_distance
_geom_bond_site_symmetry_2
O1 C2 1.3734(19) .
O1 H1 0.8400 .
N1 C10 1.343(2) .
N1 C9 1.344(2) .
O2 C6 1.363(2) .
O2 H2 0.8400 .
C2 C1 1.395(2) .
C2 C3 1.394(2) .
N2 C14 1.339(2) .
N2 C13 1.343(2) .
C6 C5 1.399(2) .
C6 C1 1.401(2) .
C1 C7 1.506(2) .
C10 C9 1.403(2) 2_665
C10 C11 1.504(2) .
C7 H7A 0.9800 .
C7 H7B 0.9800 .
C7 H7C 0.9800 .
C3 C4 1.400(2) .
C3 H3 0.9500 .
C5 C4 1.380(2) .
C5 H5 0.9500 .
C9 C10 1.403(2) 2_665
C9 C8 1.496(2) .
C13 C14 1.398(2) 2_546
C13 C12 1.493(3) .
C14 C13 1.398(2) 2_546
C14 C15 1.503(3) .
C11 H11A 0.9800 .
C11 H11B 0.9800 .
C11 H11C 0.9800 .
C21 C20 1.396(3) .
C21 C16 1.407(3) .
C21 C22 1.436(3) .
C12 H12A 0.9800 .
C12 H12B 0.9800 .
C12 H12C 0.9800 .
C16 C17 1.388(3) .
C16 H16 0.9500 .
C22 C22 1.193(4) 2_446
C20 C19 1.389(3) .
C20 H20 0.9500 .
C4 H4 0.9500 .
C17 C18 1.384(3) .
C17 H17 0.9500 .
C8 H8A 0.9800 .
C8 H8B 0.9800 .
C8 H8C 0.9800 .
C19 C18 1.390(3) .
C19 H19 0.9500 .
C18 H18 0.9500 .
C15 H15A 0.9800 .
C15 H15B 0.9800 .
C15 H15C 0.9800 .

loop_
_geom_hbond_atom_site_label_D
_geom_hbond_atom_site_label_H
_geom_hbond_atom_site_label_A
_geom_hbond_distance_DH
_geom_hbond_distance_HA
_geom_hbond_distance_DA
_geom_hbond_angle_DHA
_geom_hbond_site_symmetry_A
O1 H1 N1 0.84 1.96 2.796(2) 172.7 .
O2 H2 N2 0.84 1.94 2.774(3) 171.0 .
C8 H8A O1 0.98 2.58 3.498(3) 156.3 2_565

loop_
_geom_torsion_atom_site_label_1
_geom_torsion_atom_site_label_2
_geom_torsion_atom_site_label_3
_geom_torsion_atom_site_label_4
_geom_torsion
_geom_torsion_site_symmetry_4
O1 C2 C1 C6 -179.63(12) .
C3 C2 C1 C6 1.2(2) .
O1 C2 C1 C7 0.0(2) .
C3 C2 C1 C7 -179.17(14) .
O2 C6 C1 C2 178.29(13) .
C5 C6 C1 C2 -1.3(2) .
O2 C6 C1 C7 -1.3(2) .
C5 C6 C1 C7 179.06(14) .
C9 N1 C10 C9 0.5(2) 2_665
C9 N1 C10 C11 -179.49(12) .
O1 C2 C3 C4 -179.57(14) .
C1 C2 C3 C4 -0.5(2) .
O2 C6 C5 C4 -178.89(15) .
C1 C6 C5 C4 0.7(3) .
C10 N1 C9 C10 -0.5(2) 2_665
C10 N1 C9 C8 178.99(13) .
C14 N2 C13 C14 -0.1(2) 2_546
C14 N2 C13 C12 179.96(13) .
C13 N2 C14 C13 0.1(2) 2_546
C13 N2 C14 C15 -179.68(15) .
C20 C21 C16 C17 -1.4(2) .
C22 C21 C16 C17 178.33(16) .
C16 C21 C20 C19 1.2(2) .
C22 C21 C20 C19 -178.56(15) .
C6 C5 C4 C3 0.1(3) .
C2 C3 C4 C5 -0.2(3) .
C21 C16 C17 C18 0.7(3) .
C21 C20 C19 C18 -0.2(3) .
C16 C17 C18 C19 0.3(3) .
C20 C19 C18 C17 -0.5(3) .
